data_7131546
loop_
_publ_author_name
'Saravanan, Velautham'
'Jeganmohan, Masilamani'

_publ_section_title
;
 Palladium-catalyzed stereocontrolled ring-opening of
 7-oxabenzonorbornadienes with organic carboxylic acids.
;
_journal_issue 37
_journal_name_full 'Chemical communications (Cambridge, England)'
_journal_page_first 5619
_journal_page_last 5622
_journal_paper_doi 10.1039/d3cc00604b
_journal_volume 59
_journal_year 2023
_chemical_formula_moiety '	C31 H32 O4'
_chemical_formula_sum 'C31 H32 O4'
_chemical_formula_weight 468.56
_space_group_crystal_system orthorhombic
_space_group_IT_number 61
_space_group_name_Hall '-P 2ac 2ab'
_space_group_name_H-M_alt 'P b c a'
_atom_sites_solution_hydrogens mixed
_audit_block_doi 10.5517/ccdc.csd.cc2cnc8p
_audit_creation_method SHELXL-2018/3
_audit_update_record
;
2022-08-02 deposited with the CCDC.	2023-04-11 downloaded from the CCDC.
;
_cell_angle_alpha 90
_cell_angle_beta 90
_cell_angle_gamma 90
_cell_formula_units_Z 8
_cell_length_a 12.880(4)
_cell_length_b 18.325(7)
_cell_length_c 21.134(8)
_cell_measurement_reflns_used 9367
_cell_measurement_temperature 296(2)
_cell_measurement_theta_max 25.35
_cell_measurement_theta_min 2.73
_cell_volume 4988(3)
_computing_cell_refinement 'APEX3/SAINT (Bruker, 2016)'
_computing_data_collection 'APEX3(Bruker, 2016)'
_computing_data_reduction 'SAINT/XPREP (Bruker, 2016)'
_computing_molecular_graphics 'ORTEP3 (Farrugia, 1997) and Mercury (Bruno et al., 2002)'
_computing_publication_material 'SHELXL-2014/7 (Sheldrick, 2014)'
_computing_structure_refinement 'SHELXL-2018/3 (Sheldrick, 2018)'
_computing_structure_solution 'SHELXT 2018/2 (Sheldrick, 2018)'
_diffrn_ambient_temperature 296(2)
_diffrn_measured_fraction_theta_full 0.994
_diffrn_measured_fraction_theta_max 0.994
_diffrn_measurement_device_type 'Bruker axs kappa apex3 PHOTON II Diffractometer'
_diffrn_measurement_method '\w and \f scan'
_diffrn_radiation_monochromator graphite
_diffrn_radiation_source 'fine-focus sealed tube'
_diffrn_radiation_type MoK\a
_diffrn_radiation_wavelength 0.71073
_diffrn_reflns_av_R_equivalents 0.0562
_diffrn_reflns_av_unetI/netI 0.0179
_diffrn_reflns_Laue_measured_fraction_full 0.994
_diffrn_reflns_Laue_measured_fraction_max 0.994
_diffrn_reflns_limit_h_max 15
_diffrn_reflns_limit_h_min -15
_diffrn_reflns_limit_k_max 21
_diffrn_reflns_limit_k_min -21
_diffrn_reflns_limit_l_max 25
_diffrn_reflns_limit_l_min -25
_diffrn_reflns_number 103399
_diffrn_reflns_point_group_measured_fraction_full 0.994
_diffrn_reflns_point_group_measured_fraction_max 0.994
_diffrn_reflns_theta_full 24.997
_diffrn_reflns_theta_max 24.997
_diffrn_reflns_theta_min 3.341
_exptl_absorpt_coefficient_mu 0.081
_exptl_absorpt_correction_T_max 0.7457
_exptl_absorpt_correction_T_min 0.6743
_exptl_absorpt_correction_type multi-scan
_exptl_absorpt_process_details 'SADABS(BRUKER 2016)'
_exptl_crystal_colour colourless
_exptl_crystal_density_diffrn 1.248
_exptl_crystal_description block
_exptl_crystal_F_000 2000
_exptl_crystal_size_max 0.200
_exptl_crystal_size_mid 0.180
_exptl_crystal_size_min 0.150
_refine_diff_density_max 0.367
_refine_diff_density_min -0.237
_refine_diff_density_rms 0.045
_refine_ls_extinction_method none
_refine_ls_goodness_of_fit_ref 1.137
_refine_ls_hydrogen_treatment mixed
_refine_ls_matrix_type full
_refine_ls_number_parameters 422
_refine_ls_number_reflns 4373
_refine_ls_number_restraints 354
_refine_ls_restrained_S_all 1.129
_refine_ls_R_factor_all 0.0784
_refine_ls_R_factor_gt 0.0550
_refine_ls_shift/su_max 0.000
_refine_ls_shift/su_mean 0.000
_refine_ls_structure_factor_coef Fsqd
_refine_ls_weighting_details 'w=1/[\s^2^(Fo^2^)+(0.0620P)^2^+2.7664P] where P=(Fo^2^+2Fc^2^)/3'
_refine_ls_weighting_scheme calc
_refine_ls_wR_factor_gt 0.1356
_refine_ls_wR_factor_ref 0.1644
_reflns_Friedel_coverage 0.000
_reflns_number_gt 3322
_reflns_number_total 4373
_reflns_threshold_expression 'I > 2\s(I)'
_cod_data_source_file d3cc00604b2.cif
_cod_data_source_block shelx
_cod_depositor_comments
;
The following automatic conversions were performed:

data item '_exptl_absorpt_correction_type' value 'MULTI-SCAN' was
changed to 'multi-scan' in accordance with the
/home/data/users/saulius/crontab/automatic-downloads/rss-feeds/RSC/lib/dictionaries/cif_core.dic
dictionary named 'cif_core.dic' version 2.4.2 last updated on
2011-04-26.

Automatic conversion script
Id: cif_fix_values 7556 2019-12-06 15:28:31Z antanas 

 Adding full bibliography for 7131546.cif.
;
_cod_database_code 7131546
_shelx_shelxl_version_number 2018/3
_shelx_space_group_comment
;
The symmetry employed for this shelxl refinement is uniquely defined
by the following loop, which should always be used as a source of
symmetry information in preference to the above space-group names.
They are only intended as comments.
;
_shelx_estimated_absorpt_t_min 0.984
_shelx_estimated_absorpt_t_max 0.988

loop_
_space_group_symop_operation_xyz
'x, y, z'
'x+1/2, -y+1/2, -z'
'-x, y+1/2, -z+1/2'
'-x+1/2, -y, z+1/2'
'-x, -y, -z'
'-x-1/2, y-1/2, z'
'x, -y-1/2, z-1/2'
'x-1/2, y, -z-1/2'

loop_
_atom_site_label
_atom_site_type_symbol
_atom_site_fract_x
_atom_site_fract_y
_atom_site_fract_z
_atom_site_U_iso_or_equiv
_atom_site_adp_type
_atom_site_occupancy
_atom_site_site_symmetry_order
_atom_site_calc_flag
_atom_site_refinement_flags_posn
_atom_site_refinement_flags_adp
_atom_site_refinement_flags_occupancy
_atom_site_disorder_assembly
_atom_site_disorder_group
C1 C 0.6277(2) 0.35008(17) 0.53645(14) 0.0711(8) Uani 1 1 d . . . . .
H1 H 0.641096 0.320915 0.571527 0.085 Uiso 1 1 calc R U . . .
C2 C 0.7065(3) 0.39252(19) 0.51153(19) 0.0882(10) Uani 1 1 d . . . . .
H2 H 0.772341 0.391918 0.529651 0.106 Uiso 1 1 calc R U . . .
C3 C 0.6866(3) 0.43551(19) 0.4598(2) 0.0914(11) Uani 1 1 d . . . . .
H3 H 0.739048 0.464742 0.443283 0.110 Uiso 1 1 calc R U . . .
C4 C 0.5891(2) 0.43592(16) 0.43176(17) 0.0824(10) Uani 1 1 d . . . . .
H4 H 0.577091 0.464794 0.396314 0.099 Uiso 1 1 calc R U . . .
C5 C 0.5090(2) 0.39335(14) 0.45639(13) 0.0605(7) Uani 1 1 d . . . . .
C6 C 0.5283(2) 0.35018(13) 0.50991(12) 0.0561(6) Uani 1 1 d . . . . .
C7 C 0.4438(2) 0.30545(13) 0.53483(11) 0.0548(6) Uani 1 1 d . . . . .
H7 H 0.458845 0.269191 0.564213 0.066 Uiso 1 1 calc R U . . .
C8 C 0.34599(19) 0.31513(13) 0.51668(11) 0.0513(6) Uani 1 1 d . . . . .
H8 H 0.294872 0.283536 0.531352 0.062 Uiso 1 1 calc R U . . .
C9 C 0.31651(18) 0.37658(13) 0.47264(11) 0.0485(6) Uani 1 1 d . . . . .
C10 C 0.4045(2) 0.38761(15) 0.42437(13) 0.0615(7) Uani 1 1 d . . . . .
C11 C 0.21130(19) 0.36683(12) 0.44085(11) 0.0481(5) Uani 1 1 d . . . . .
C12 C 0.1735(2) 0.43492(13) 0.40231(12) 0.0552(6) Uani 1 1 d . . . . .
C13 C 0.0912(2) 0.40885(13) 0.35692(12) 0.0579(6) Uani 1 1 d . . . . .
C14 C 0.0881(3) 0.39616(16) 0.29271(13) 0.0752(9) Uani 1 1 d . . . . .
H14 H 0.145381 0.405768 0.267253 0.090 Uiso 1 1 calc R U . . .
C15 C -0.0027(4) 0.36872(17) 0.26724(16) 0.0892(11) Uani 1 1 d . . . . .
H15 H -0.006760 0.360678 0.223856 0.107 Uiso 1 1 calc R U . . .
C16 C -0.0873(3) 0.35301(16) 0.30473(17) 0.0856(10) Uani 1 1 d . . . . .
H16 H -0.147264 0.334254 0.286333 0.103 Uiso 1 1 calc R U . . .
C17 C -0.0844(2) 0.36495(14) 0.37031(14) 0.0704(8) Uani 1 1 d . . . . .
H17 H -0.140823 0.353788 0.395963 0.084 Uiso 1 1 calc R U . . .
C18 C 0.0056(2) 0.39386(12) 0.39515(12) 0.0555(6) Uani 1 1 d . . . . .
C19 C 0.0400(2) 0.41440(13) 0.46124(12) 0.0523(6) Uani 1 1 d . . . . .
C20 C 0.11589(18) 0.35606(13) 0.48501(10) 0.0467(5) Uani 1 1 d . . . . .
C21 C 0.08320(18) 0.34380(13) 0.59523(11) 0.0517(6) Uani 1 1 d . . . . .
O1 O 0.40419(15) 0.33020(12) 0.37764(8) 0.0759(6) Uani 1 1 d . . . . .
H1A H 0.461233 0.310356 0.376924 0.114 Uiso 1 1 calc R U . . .
O2 O 0.11134(13) 0.47389(9) 0.44848(8) 0.0568(4) Uani 1 1 d . . . . .
O3 O 0.14410(12) 0.37249(9) 0.55022(7) 0.0494(4) Uani 1 1 d . . . . .
O4 O 0.00538(16) 0.31009(13) 0.58238(9) 0.0876(7) Uani 1 1 d . . . . .
C22 C 0.12208(16) 0.35956(12) 0.66159(10) 0.0441(5) Uani 1 1 d D U . . .
C23 C 0.1312(4) 0.4415(2) 0.67315(17) 0.0660(11) Uani 0.721(4) 1 d D U P A 1
H23A H 0.064254 0.464536 0.666705 0.079 Uiso 0.721(4) 1 calc R U P A 1
H23B H 0.180091 0.462538 0.643399 0.079 Uiso 0.721(4) 1 calc R U P A 1
C24 C 0.1687(5) 0.4553(4) 0.7415(3) 0.0742(17) Uani 0.721(4) 1 d D U P A 1
H24 H 0.173856 0.507947 0.749209 0.089 Uiso 0.721(4) 1 calc R U P A 1
C25 C 0.2742(7) 0.4205(4) 0.7487(3) 0.0729(17) Uani 0.721(4) 1 d D U P A 1
H25A H 0.300438 0.429841 0.790954 0.087 Uiso 0.721(4) 1 calc R U P A 1
H25B H 0.322020 0.442254 0.718668 0.087 Uiso 0.721(4) 1 calc R U P A 1
C26 C 0.2693(3) 0.3384(2) 0.7376(2) 0.0647(11) Uani 0.721(4) 1 d D U P A 1
H26 H 0.338407 0.316810 0.742846 0.078 Uiso 0.721(4) 1 calc R U P A 1
C27 C 0.1943(5) 0.3053(3) 0.7845(2) 0.0787(14) Uani 0.721(4) 1 d D U P A 1
H27A H 0.189902 0.253078 0.777464 0.094 Uiso 0.721(4) 1 calc R U P A 1
H27B H 0.219718 0.313255 0.827118 0.094 Uiso 0.721(4) 1 calc R U P A 1
C28 C 0.0878(5) 0.3387(4) 0.7778(2) 0.0743(16) Uani 0.721(4) 1 d D U P A 1
H28 H 0.039957 0.316710 0.808384 0.089 Uiso 0.721(4) 1 calc R U P A 1
C29 C 0.0955(4) 0.4211(4) 0.7891(2) 0.0811(15) Uani 0.721(4) 1 d D U P A 1
H29A H 0.027295 0.443062 0.785180 0.097 Uiso 0.721(4) 1 calc R U P A 1
H29B H 0.120764 0.430251 0.831623 0.097 Uiso 0.721(4) 1 calc R U P A 1
C30 C 0.0469(4) 0.3272(3) 0.70981(17) 0.0713(12) Uani 0.721(4) 1 d D U P A 1
H30A H 0.038372 0.275476 0.701770 0.086 Uiso 0.721(4) 1 calc R U P A 1
H30B H -0.020462 0.350414 0.705439 0.086 Uiso 0.721(4) 1 calc R U P A 1
C31 C 0.2295(3) 0.3250(2) 0.66975(17) 0.0630(10) Uani 0.721(4) 1 d D U P A 1
H31A H 0.277511 0.346002 0.639468 0.076 Uiso 0.721(4) 1 calc R U P A 1
H31B H 0.225273 0.272907 0.661780 0.076 Uiso 0.721(4) 1 calc R U P A 1
C23' C 0.0455(9) 0.4175(7) 0.6861(5) 0.076(3) Uani 0.279(4) 1 d D U P A 2
H23C H -0.024057 0.397214 0.687198 0.092 Uiso 0.279(4) 1 calc R U P A 2
H23D H 0.045105 0.459023 0.657632 0.092 Uiso 0.279(4) 1 calc R U P A 2
C24' C 0.1912(13) 0.4636(13) 0.7552(11) 0.087(4) Uani 0.279(4) 1 d D U P A 2
H24A H 0.201317 0.505849 0.728266 0.105 Uiso 0.279(4) 1 calc R U P A 2
H24B H 0.208618 0.477981 0.798049 0.105 Uiso 0.279(4) 1 calc R U P A 2
C25' C 0.267(2) 0.4046(10) 0.7345(7) 0.075(4) Uani 0.279(4) 1 d D U P A 2
H25' H 0.339065 0.421434 0.736433 0.090 Uiso 0.279(4) 1 calc R U P A 2
C26' C 0.2484(11) 0.3396(8) 0.7768(8) 0.081(3) Uani 0.279(4) 1 d D U P A 2
H26A H 0.267874 0.351823 0.819859 0.097 Uiso 0.279(4) 1 calc R U P A 2
H26B H 0.291822 0.299350 0.763012 0.097 Uiso 0.279(4) 1 calc R U P A 2
C27' C 0.1328(13) 0.3156(9) 0.7754(7) 0.074(3) Uani 0.279(4) 1 d D U P A 2
H27' H 0.121816 0.273730 0.803497 0.089 Uiso 0.279(4) 1 calc R U P A 2
C28' C 0.0607(13) 0.3754(10) 0.7917(8) 0.086(4) Uani 0.279(4) 1 d D U P A 2
H28A H 0.069096 0.387241 0.836177 0.103 Uiso 0.279(4) 1 calc R U P A 2
H28B H -0.009994 0.358538 0.785663 0.103 Uiso 0.279(4) 1 calc R U P A 2
C29' C 0.0770(10) 0.4429(7) 0.7534(6) 0.083(3) Uani 0.279(4) 1 d D U P A 2
H29' H 0.032883 0.483020 0.768247 0.100 Uiso 0.279(4) 1 calc R U P A 2
C30' C 0.1118(12) 0.2935(7) 0.7053(5) 0.085(3) Uani 0.279(4) 1 d D U P A 2
H30C H 0.161015 0.256158 0.692565 0.102 Uiso 0.279(4) 1 calc R U P A 2
H30D H 0.042489 0.273243 0.701669 0.102 Uiso 0.279(4) 1 calc R U P A 2
C31' C 0.2308(8) 0.3924(7) 0.6667(4) 0.074(3) Uani 0.279(4) 1 d D U P A 2
H31C H 0.279634 0.360251 0.645663 0.089 Uiso 0.279(4) 1 calc R U P A 2
H31D H 0.231698 0.438789 0.644519 0.089 Uiso 0.279(4) 1 calc R U P A 2
H9A H 0.3128(19) 0.4218(13) 0.4980(12) 0.058(7) Uiso 1 1 d . . . . .
H10A H 0.392(2) 0.4329(15) 0.4018(13) 0.069(8) Uiso 1 1 d . . . . .
H11A H 0.2145(16) 0.3253(12) 0.4138(11) 0.046(6) Uiso 1 1 d . . . . .
H12A H 0.2287(19) 0.4658(13) 0.3850(12) 0.060(7) Uiso 1 1 d . . . . .
H19A H -0.011(2) 0.4288(14) 0.4895(13) 0.064(8) Uiso 1 1 d . . . . .
H20A H 0.0884(16) 0.3079(12) 0.4851(10) 0.039(5) Uiso 1 1 d . . . . .

loop_
_atom_site_aniso_label
_atom_site_aniso_U_11
_atom_site_aniso_U_22
_atom_site_aniso_U_33
_atom_site_aniso_U_23
_atom_site_aniso_U_13
_atom_site_aniso_U_12
C1 0.0701(18) 0.0768(19) 0.0663(17) -0.0187(15) 0.0028(14) 0.0010(15)
C2 0.0689(19) 0.085(2) 0.111(3) -0.030(2) 0.0082(19) -0.0129(17)
C3 0.070(2) 0.071(2) 0.133(3) -0.009(2) 0.034(2) -0.0123(16)
C4 0.079(2) 0.0625(17) 0.106(3) 0.0130(16) 0.0373(19) 0.0020(15)
C5 0.0607(15) 0.0527(14) 0.0679(17) 0.0034(12) 0.0238(13) 0.0061(12)
C6 0.0616(15) 0.0521(14) 0.0547(15) -0.0092(11) 0.0136(12) 0.0041(11)
C7 0.0662(16) 0.0557(14) 0.0426(13) 0.0030(11) 0.0119(11) 0.0081(12)
C8 0.0589(14) 0.0504(13) 0.0447(13) 0.0039(10) 0.0157(11) 0.0029(11)
C9 0.0574(14) 0.0446(12) 0.0435(12) 0.0021(10) 0.0124(10) 0.0034(10)
C10 0.0663(16) 0.0611(15) 0.0572(16) 0.0208(13) 0.0201(13) 0.0112(13)
C11 0.0638(14) 0.0414(12) 0.0390(12) -0.0014(10) 0.0075(10) 0.0037(10)
C12 0.0655(15) 0.0495(13) 0.0504(14) 0.0042(11) 0.0087(12) 0.0025(12)
C13 0.0812(18) 0.0464(13) 0.0461(13) 0.0011(10) -0.0048(13) 0.0108(12)
C14 0.113(2) 0.0641(17) 0.0486(16) 0.0019(13) -0.0091(16) 0.0186(17)
C15 0.148(4) 0.0631(18) 0.0564(19) -0.0075(14) -0.029(2) 0.024(2)
C16 0.116(3) 0.0557(17) 0.085(2) -0.0028(16) -0.048(2) 0.0082(17)
C17 0.0799(19) 0.0534(15) 0.078(2) 0.0035(13) -0.0236(16) 0.0070(13)
C18 0.0686(16) 0.0419(12) 0.0559(15) -0.0016(11) -0.0113(13) 0.0081(11)
C19 0.0575(14) 0.0508(13) 0.0486(14) -0.0070(11) 0.0046(12) 0.0027(11)
C20 0.0552(13) 0.0462(13) 0.0388(12) -0.0045(10) 0.0036(10) -0.0051(10)
C21 0.0494(13) 0.0602(14) 0.0454(13) -0.0030(11) 0.0072(10) -0.0128(11)
O1 0.0779(13) 0.1097(16) 0.0400(10) 0.0012(10) 0.0156(9) 0.0239(11)
O2 0.0682(11) 0.0439(9) 0.0583(10) -0.0085(7) 0.0032(8) 0.0034(8)
O3 0.0517(9) 0.0590(9) 0.0374(8) -0.0033(7) 0.0052(7) -0.0109(7)
O4 0.0833(14) 0.1265(18) 0.0529(11) -0.0094(11) 0.0053(10) -0.0570(13)
C22 0.0427(11) 0.0512(12) 0.0384(12) -0.0002(9) 0.0044(9) -0.0043(9)
C23 0.084(3) 0.058(2) 0.057(2) -0.0022(17) -0.013(2) 0.0070(19)
C24 0.092(4) 0.059(3) 0.072(4) -0.009(2) -0.028(3) 0.005(3)
C25 0.074(3) 0.085(3) 0.060(3) -0.015(3) -0.001(3) -0.012(3)
C26 0.055(2) 0.079(3) 0.060(3) -0.010(2) -0.007(2) 0.0177(19)
C27 0.094(4) 0.077(3) 0.065(3) 0.009(2) -0.023(3) -0.003(3)
C28 0.066(3) 0.113(5) 0.045(2) -0.007(3) 0.010(2) -0.015(3)
C29 0.078(3) 0.116(4) 0.049(3) -0.020(3) -0.008(2) 0.036(3)
C30 0.062(2) 0.108(3) 0.043(2) 0.005(2) 0.0064(18) -0.027(2)
C31 0.058(2) 0.078(3) 0.053(2) -0.0133(18) -0.0027(16) 0.0155(18)
C23' 0.074(6) 0.104(7) 0.052(5) -0.010(5) -0.021(5) 0.019(5)
C24' 0.094(7) 0.099(7) 0.069(7) -0.014(6) -0.031(6) -0.003(6)
C25' 0.074(6) 0.095(8) 0.058(7) -0.013(6) -0.004(6) -0.016(7)
C26' 0.068(6) 0.099(7) 0.076(7) 0.008(7) -0.014(6) 0.004(6)
C27' 0.071(7) 0.088(6) 0.064(6) 0.015(5) -0.011(6) -0.009(6)
C28' 0.081(7) 0.107(8) 0.070(7) -0.018(7) -0.010(6) -0.003(7)
C29' 0.080(6) 0.104(6) 0.064(6) -0.012(5) -0.006(5) 0.028(5)
C30' 0.089(6) 0.089(6) 0.077(6) 0.010(5) -0.022(5) -0.015(5)
C31' 0.069(5) 0.095(6) 0.058(5) -0.011(5) 0.002(4) -0.025(5)

loop_
_atom_type_symbol
_atom_type_description
_atom_type_scat_dispersion_real
_atom_type_scat_dispersion_imag
_atom_type_scat_source
C C 0.0033 0.0016 'International Tables Vol C Tables 4.2.6.8 and 6.1.1.4'
H H 0.0000 0.0000 'International Tables Vol C Tables 4.2.6.8 and 6.1.1.4'
O O 0.0106 0.0060 'International Tables Vol C Tables 4.2.6.8 and 6.1.1.4'

loop_
_geom_angle_atom_site_label_1
_geom_angle_atom_site_label_2
_geom_angle_atom_site_label_3
_geom_angle
_geom_angle_site_symmetry_1
_geom_angle_site_symmetry_3
_geom_angle_publ_flag
C2 C1 C6 121.3(3) . . ?
C2 C1 H1 119.4 . . ?
C6 C1 H1 119.4 . . ?
C3 C2 C1 119.3(3) . . ?
C3 C2 H2 120.4 . . ?
C1 C2 H2 120.4 . . ?
C2 C3 C4 120.8(3) . . ?
C2 C3 H3 119.6 . . ?
C4 C3 H3 119.6 . . ?
C3 C4 C5 120.5(3) . . ?
C3 C4 H4 119.8 . . ?
C5 C4 H4 119.8 . . ?
C4 C5 C6 119.1(3) . . ?
C4 C5 C10 122.1(3) . . ?
C6 C5 C10 118.7(2) . . ?
C1 C6 C5 119.1(3) . . ?
C1 C6 C7 122.5(3) . . ?
C5 C6 C7 118.4(2) . . ?
C8 C7 C6 121.8(2) . . ?
C8 C7 H7 119.1 . . ?
C6 C7 H7 119.1 . . ?
C7 C8 C9 121.1(2) . . ?
C7 C8 H8 119.5 . . ?
C9 C8 H8 119.5 . . ?
C8 C9 C11 114.1(2) . . ?
C8 C9 C10 108.76(19) . . ?
C11 C9 C10 112.2(2) . . ?
C8 C9 H9A 107.7(14) . . ?
C11 C9 H9A 107.1(14) . . ?
C10 C9 H9A 106.6(14) . . ?
O1 C10 C5 111.1(2) . . ?
O1 C10 C9 110.8(2) . . ?
C5 C10 C9 111.6(2) . . ?
O1 C10 H10A 106.6(16) . . ?
C5 C10 H10A 107.8(16) . . ?
C9 C10 H10A 108.6(16) . . ?
C9 C11 C20 116.94(18) . . ?
C9 C11 C12 114.3(2) . . ?
C20 C11 C12 99.63(19) . . ?
C9 C11 H11A 108.6(13) . . ?
C20 C11 H11A 107.0(13) . . ?
C12 C11 H11A 109.8(13) . . ?
O2 C12 C13 101.3(2) . . ?
O2 C12 C11 102.34(18) . . ?
C13 C12 C11 107.3(2) . . ?
O2 C12 H12A 111.6(14) . . ?
C13 C12 H12A 117.2(14) . . ?
C11 C12 H12A 115.3(15) . . ?
C14 C13 C18 121.0(3) . . ?
C14 C13 C12 134.5(3) . . ?
C18 C13 C12 104.5(2) . . ?
C13 C14 C15 118.0(3) . . ?
C13 C14 H14 121.0 . . ?
C15 C14 H14 121.0 . . ?
C16 C15 C14 121.4(3) . . ?
C16 C15 H15 119.3 . . ?
C14 C15 H15 119.3 . . ?
C15 C16 C17 120.9(3) . . ?
C15 C16 H16 119.6 . . ?
C17 C16 H16 119.6 . . ?
C18 C17 C16 117.3(3) . . ?
C18 C17 H17 121.3 . . ?
C16 C17 H17 121.3 . . ?
C17 C18 C13 121.3(3) . . ?
C17 C18 C19 133.9(3) . . ?
C13 C18 C19 104.7(2) . . ?
O2 C19 C18 101.59(19) . . ?
O2 C19 C20 100.43(19) . . ?
C18 C19 C20 108.41(19) . . ?
O2 C19 H19A 110.8(16) . . ?
C18 C19 H19A 117.2(17) . . ?
C20 C19 H19A 116.1(17) . . ?
O3 C20 C19 108.96(18) . . ?
O3 C20 C11 110.14(18) . . ?
C19 C20 C11 102.63(19) . . ?
O3 C20 H20A 106.5(13) . . ?
C19 C20 H20A 114.2(13) . . ?
C11 C20 H20A 114.3(13) . . ?
O4 C21 O3 121.8(2) . . ?
O4 C21 C22 125.4(2) . . ?
O3 C21 C22 112.84(18) . . ?
C10 O1 H1A 109.5 . . ?
C12 O2 C19 96.01(17) . . ?
C21 O3 C20 116.38(17) . . ?
C21 C22 C23 111.2(2) . . ?
C21 C22 C30 109.5(2) . . ?
C23 C22 C30 108.9(3) . . ?
C21 C22 C31' 116.3(4) . . ?
C21 C22 C30' 112.3(5) . . ?
C31' C22 C30' 110.4(7) . . ?
C21 C22 C31 108.9(2) . . ?
C23 C22 C31 108.7(3) . . ?
C30 C22 C31 109.7(3) . . ?
C21 C22 C23' 103.4(4) . . ?
C31' C22 C23' 107.0(7) . . ?
C30' C22 C23' 106.7(8) . . ?
C22 C23 C24 109.6(4) . . ?
C22 C23 H23A 109.7 . . ?
C24 C23 H23A 109.7 . . ?
C22 C23 H23B 109.7 . . ?
C24 C23 H23B 109.7 . . ?
H23A C23 H23B 108.2 . . ?
C25 C24 C29 108.6(6) . . ?
C25 C24 C23 107.8(5) . . ?
C29 C24 C23 111.0(5) . . ?
C25 C24 H24 109.8 . . ?
C29 C24 H24 109.8 . . ?
C23 C24 H24 109.8 . . ?
C24 C25 C26 111.4(6) . . ?
C24 C25 H25A 109.3 . . ?
C26 C25 H25A 109.3 . . ?
C24 C25 H25B 109.3 . . ?
C26 C25 H25B 109.3 . . ?
H25A C25 H25B 108.0 . . ?
C27 C26 C25 108.7(5) . . ?
C27 C26 C31 109.4(4) . . ?
C25 C26 C31 108.4(4) . . ?
C27 C26 H26 110.1 . . ?
C25 C26 H26 110.1 . . ?
C31 C26 H26 110.1 . . ?
C28 C27 C26 110.9(4) . . ?
C28 C27 H27A 109.5 . . ?
C26 C27 H27A 109.5 . . ?
C28 C27 H27B 109.5 . . ?
C26 C27 H27B 109.5 . . ?
H27A C27 H27B 108.0 . . ?
C27 C28 C29 109.0(4) . . ?
C27 C28 C30 110.0(5) . . ?
C29 C28 C30 107.5(5) . . ?
C27 C28 H28 110.1 . . ?
C29 C28 H28 110.1 . . ?
C30 C28 H28 110.1 . . ?
C24 C29 C28 110.2(4) . . ?
C24 C29 H29A 109.6 . . ?
C28 C29 H29A 109.6 . . ?
C24 C29 H29B 109.6 . . ?
C28 C29 H29B 109.6 . . ?
H29A C29 H29B 108.1 . . ?
C22 C30 C28 110.6(3) . . ?
C22 C30 H30A 109.5 . . ?
C28 C30 H30A 109.5 . . ?
C22 C30 H30B 109.5 . . ?
C28 C30 H30B 109.5 . . ?
H30A C30 H30B 108.1 . . ?
C22 C31 C26 109.8(3) . . ?
C22 C31 H31A 109.7 . . ?
C26 C31 H31A 109.7 . . ?
C22 C31 H31B 109.7 . . ?
C26 C31 H31B 109.7 . . ?
H31A C31 H31B 108.2 . . ?
C22 C23' C29' 110.4(7) . . ?
C22 C23' H23C 109.6 . . ?
C29' C23' H23C 109.6 . . ?
C22 C23' H23D 109.6 . . ?
C29' C23' H23D 109.6 . . ?
H23C C23' H23D 108.1 . . ?
C25' C24' C29' 115.9(18) . . ?
C25' C24' H24A 108.3 . . ?
C29' C24' H24A 108.3 . . ?
C25' C24' H24B 108.3 . . ?
C29' C24' H24B 108.3 . . ?
H24A C24' H24B 107.4 . . ?
C26' C25' C24' 106.9(19) . . ?
C26' C25' C31' 113.1(14) . . ?
C24' C25' C31' 100.3(15) . . ?
C26' C25' H25' 111.9 . . ?
C24' C25' H25' 111.9 . . ?
C31' C25' H25' 111.9 . . ?
C25' C26' C27' 111.3(13) . . ?
C25' C26' H26A 109.4 . . ?
C27' C26' H26A 109.4 . . ?
C25' C26' H26B 109.4 . . ?
C27' C26' H26B 109.4 . . ?
H26A C26' H26B 108.0 . . ?
C28' C27' C26' 112.8(13) . . ?
C28' C27' C30' 107.8(14) . . ?
C26' C27' C30' 104.9(12) . . ?
C28' C27' H27' 110.4 . . ?
C26' C27' H27' 110.4 . . ?
C30' C27' H27' 110.4 . . ?
C27' C28' C29' 113.6(14) . . ?
C27' C28' H28A 108.9 . . ?
C29' C28' H28A 108.9 . . ?
C27' C28' H28B 108.9 . . ?
C29' C28' H28B 108.9 . . ?
H28A C28' H28B 107.7 . . ?
C28' C29' C24' 109.2(15) . . ?
C28' C29' C23' 102.2(11) . . ?
C24' C29' C23' 110.5(12) . . ?
C28' C29' H29' 111.5 . . ?
C24' C29' H29' 111.5 . . ?
C23' C29' H29' 111.5 . . ?
C22 C30' C27' 110.7(9) . . ?
C22 C30' H30C 109.5 . . ?
C27' C30' H30C 109.5 . . ?
C22 C30' H30D 109.5 . . ?
C27' C30' H30D 109.5 . . ?
H30C C30' H30D 108.1 . . ?
C25' C31' C22 113.8(11) . . ?
C25' C31' H31C 108.8 . . ?
C22 C31' H31C 108.8 . . ?
C25' C31' H31D 108.8 . . ?
C22 C31' H31D 108.8 . . ?
H31C C31' H31D 107.7 . . ?

loop_
_geom_bond_atom_site_label_1
_geom_bond_atom_site_label_2
_geom_bond_distance
_geom_bond_site_symmetry_2
_geom_bond_publ_flag
C1 C2 1.383(4) . ?
C1 C6 1.398(4) . ?
C1 H1 0.9300 . ?
C2 C3 1.372(5) . ?
C2 H2 0.9300 . ?
C3 C4 1.389(5) . ?
C3 H3 0.9300 . ?
C4 C5 1.394(4) . ?
C4 H4 0.9300 . ?
C5 C6 1.402(4) . ?
C5 C10 1.510(4) . ?
C6 C7 1.461(3) . ?
C7 C8 1.328(3) . ?
C7 H7 0.9300 . ?
C8 C9 1.509(3) . ?
C8 H8 0.9300 . ?
C9 C11 1.523(3) . ?
C9 C10 1.539(3) . ?
C9 H9A 0.99(2) . ?
C10 O1 1.443(3) . ?
C10 H10A 0.97(3) . ?
C11 C20 1.556(3) . ?
C11 C12 1.568(3) . ?
C11 H11A 0.95(2) . ?
C12 O2 1.450(3) . ?
C12 C13 1.507(4) . ?
C12 H12A 0.98(3) . ?
C13 C14 1.377(4) . ?
C13 C18 1.394(4) . ?
C14 C15 1.382(5) . ?
C14 H14 0.9300 . ?
C15 C16 1.378(5) . ?
C15 H15 0.9300 . ?
C16 C17 1.404(4) . ?
C16 H16 0.9300 . ?
C17 C18 1.378(4) . ?
C17 H17 0.9300 . ?
C18 C19 1.513(3) . ?
C19 O2 1.451(3) . ?
C19 C20 1.533(3) . ?
C19 H19A 0.93(3) . ?
C20 O3 1.457(3) . ?
C20 H20A 0.95(2) . ?
C21 O4 1.208(3) . ?
C21 O3 1.340(3) . ?
C21 C22 1.517(3) . ?
O1 H1A 0.8200 . ?
C22 C23 1.525(4) . ?
C22 C30 1.526(4) . ?
C22 C31' 1.528(9) . ?
C22 C30' 1.529(11) . ?
C22 C31 1.532(4) . ?
C22 C23' 1.540(10) . ?
C23 C24 1.544(7) . ?
C23 H23A 0.9700 . ?
C23 H23B 0.9700 . ?
C24 C25 1.509(9) . ?
C24 C29 1.514(9) . ?
C24 H24 0.9800 . ?
C25 C26 1.523(7) . ?
C25 H25A 0.9700 . ?
C25 H25B 0.9700 . ?
C26 C27 1.512(7) . ?
C26 C31 1.542(5) . ?
C26 H26 0.9800 . ?
C27 C28 1.508(7) . ?
C27 H27A 0.9700 . ?
C27 H27B 0.9700 . ?
C28 C29 1.533(8) . ?
C28 C30 1.545(6) . ?
C28 H28 0.9800 . ?
C29 H29A 0.9700 . ?
C29 H29B 0.9700 . ?
C30 H30A 0.9700 . ?
C30 H30B 0.9700 . ?
C31 H31A 0.9700 . ?
C31 H31B 0.9700 . ?
C23' C29' 1.551(13) . ?
C23' H23C 0.9700 . ?
C23' H23D 0.9700 . ?
C24' C25' 1.518(18) . ?
C24' C29' 1.520(16) . ?
C24' H24A 0.9700 . ?
C24' H24B 0.9700 . ?
C25' C26' 1.509(17) . ?
C25' C31' 1.524(15) . ?
C25' H25' 0.9800 . ?
C26' C27' 1.553(15) . ?
C26' H26A 0.9700 . ?
C26' H26B 0.9700 . ?
C27' C28' 1.477(15) . ?
C27' C30' 1.559(15) . ?
C27' H27' 0.9800 . ?
C28' C29' 1.494(16) . ?
C28' H28A 0.9700 . ?
C28' H28B 0.9700 . ?
C29' H29' 0.9800 . ?
C30' H30C 0.9700 . ?
C30' H30D 0.9700 . ?
C31' H31C 0.9700 . ?
C31' H31D 0.9700 . ?

loop_
_geom_hbond_atom_site_label_D
_geom_hbond_atom_site_label_H
_geom_hbond_atom_site_label_A
_geom_hbond_distance_DH
_geom_hbond_distance_HA
_geom_hbond_distance_DA
_geom_hbond_angle_DHA
_geom_hbond_site_symmetry_A
_geom_hbond_publ_flag
O1 H1A O4 0.82 2.44 3.004(3) 127.2 2_556 yes
C19 H19A O2 0.93(3) 2.56(3) 3.410(3) 152(2) 5_566 yes

loop_
_geom_torsion_atom_site_label_1
_geom_torsion_atom_site_label_2
_geom_torsion_atom_site_label_3
_geom_torsion_atom_site_label_4
_geom_torsion
_geom_torsion_site_symmetry_1
_geom_torsion_site_symmetry_2
_geom_torsion_site_symmetry_3
_geom_torsion_site_symmetry_4
_geom_torsion_publ_flag
C6 C1 C2 C3 0.0(5) . . . . ?
C1 C2 C3 C4 -1.0(5) . . . . ?
C2 C3 C4 C5 1.0(5) . . . . ?
C3 C4 C5 C6 0.1(4) . . . . ?
C3 C4 C5 C10 -175.0(3) . . . . ?
C2 C1 C6 C5 1.0(4) . . . . ?
C2 C1 C6 C7 179.4(3) . . . . ?
C4 C5 C6 C1 -1.1(4) . . . . ?
C10 C5 C6 C1 174.2(2) . . . . ?
C4 C5 C6 C7 -179.5(2) . . . . ?
C10 C5 C6 C7 -4.2(3) . . . . ?
C1 C6 C7 C8 168.1(2) . . . . ?
C5 C6 C7 C8 -13.5(4) . . . . ?
C6 C7 C8 C9 -4.3(4) . . . . ?
C7 C8 C9 C11 162.2(2) . . . . ?
C7 C8 C9 C10 36.1(3) . . . . ?
C4 C5 C10 O1 87.4(3) . . . . ?
C6 C5 C10 O1 -87.8(3) . . . . ?
C4 C5 C10 C9 -148.4(2) . . . . ?
C6 C5 C10 C9 36.5(3) . . . . ?
C8 C9 C10 O1 74.6(3) . . . . ?
C11 C9 C10 O1 -52.6(3) . . . . ?
C8 C9 C10 C5 -49.9(3) . . . . ?
C11 C9 C10 C5 -177.1(2) . . . . ?
C8 C9 C11 C20 56.4(3) . . . . ?
C10 C9 C11 C20 -179.3(2) . . . . ?
C8 C9 C11 C12 172.21(19) . . . . ?
C10 C9 C11 C12 -63.5(3) . . . . ?
C9 C11 C12 O2 -93.1(2) . . . . ?
C20 C11 C12 O2 32.4(2) . . . . ?
C9 C11 C12 C13 160.7(2) . . . . ?
C20 C11 C12 C13 -73.7(2) . . . . ?
O2 C12 C13 C14 147.9(3) . . . . ?
C11 C12 C13 C14 -105.2(3) . . . . ?
O2 C12 C13 C18 -34.9(2) . . . . ?
C11 C12 C13 C18 72.0(2) . . . . ?
C18 C13 C14 C15 0.5(4) . . . . ?
C12 C13 C14 C15 177.3(3) . . . . ?
C13 C14 C15 C16 -1.2(4) . . . . ?
C14 C15 C16 C17 0.5(5) . . . . ?
C15 C16 C17 C18 1.0(4) . . . . ?
C16 C17 C18 C13 -1.7(4) . . . . ?
C16 C17 C18 C19 -179.9(3) . . . . ?
C14 C13 C18 C17 0.9(4) . . . . ?
C12 C13 C18 C17 -176.7(2) . . . . ?
C14 C13 C18 C19 179.6(2) . . . . ?
C12 C13 C18 C19 2.0(2) . . . . ?
C17 C18 C19 O2 -150.0(3) . . . . ?
C13 C18 C19 O2 31.5(2) . . . . ?
C17 C18 C19 C20 104.7(3) . . . . ?
C13 C18 C19 C20 -73.7(2) . . . . ?
O2 C19 C20 O3 77.8(2) . . . . ?
C18 C19 C20 O3 -176.12(19) . . . . ?
O2 C19 C20 C11 -38.9(2) . . . . ?
C18 C19 C20 C11 67.1(2) . . . . ?
C9 C11 C20 O3 11.7(3) . . . . ?
C12 C11 C20 O3 -112.0(2) . . . . ?
C9 C11 C20 C19 127.6(2) . . . . ?
C12 C11 C20 C19 3.9(2) . . . . ?
C13 C12 O2 C19 53.1(2) . . . . ?
C11 C12 O2 C19 -57.6(2) . . . . ?
C18 C19 O2 C12 -51.8(2) . . . . ?
C20 C19 O2 C12 59.7(2) . . . . ?
O4 C21 O3 C20 -4.6(4) . . . . ?
C22 C21 O3 C20 176.32(19) . . . . ?
C19 C20 O3 C21 89.2(2) . . . . ?
C11 C20 O3 C21 -158.92(19) . . . . ?
O4 C21 C22 C23 -121.2(3) . . . . ?
O3 C21 C22 C23 57.8(3) . . . . ?
O4 C21 C22 C30 -0.8(4) . . . . ?
O3 C21 C22 C30 178.2(3) . . . . ?
O4 C21 C22 C31' 170.6(6) . . . . ?
O3 C21 C22 C31' -10.4(6) . . . . ?
O4 C21 C22 C30' 42.0(7) . . . . ?
O3 C21 C22 C30' -138.9(7) . . . . ?
O4 C21 C22 C31 119.1(3) . . . . ?
O3 C21 C22 C31 -61.8(3) . . . . ?
O4 C21 C22 C23' -72.6(6) . . . . ?
O3 C21 C22 C23' 106.4(6) . . . . ?
C21 C22 C23 C24 178.8(4) . . . . ?
C30 C22 C23 C24 58.1(5) . . . . ?
C31 C22 C23 C24 -61.4(4) . . . . ?
C22 C23 C24 C25 61.1(6) . . . . ?
C22 C23 C24 C29 -57.7(6) . . . . ?
C29 C24 C25 C26 59.5(7) . . . . ?
C23 C24 C25 C26 -60.8(7) . . . . ?
C24 C25 C26 C27 -58.8(7) . . . . ?
C24 C25 C26 C31 60.1(7) . . . . ?
C25 C26 C27 C28 58.4(6) . . . . ?
C31 C26 C27 C28 -59.8(5) . . . . ?
C26 C27 C28 C29 -59.3(6) . . . . ?
C26 C27 C28 C30 58.4(6) . . . . ?
C25 C24 C29 C28 -59.4(6) . . . . ?
C23 C24 C29 C28 58.9(6) . . . . ?
C27 C28 C29 C24 59.7(6) . . . . ?
C30 C28 C29 C24 -59.6(6) . . . . ?
C21 C22 C30 C28 176.8(4) . . . . ?
C23 C22 C30 C28 -61.5(5) . . . . ?
C31 C22 C30 C28 57.3(5) . . . . ?
C27 C28 C30 C22 -57.1(7) . . . . ?
C29 C28 C30 C22 61.5(6) . . . . ?
C21 C22 C31 C26 -178.4(3) . . . . ?
C23 C22 C31 C26 60.4(4) . . . . ?
C30 C22 C31 C26 -58.6(4) . . . . ?
C27 C26 C31 C22 59.5(5) . . . . ?
C25 C26 C31 C22 -58.9(5) . . . . ?
C21 C22 C23' C29' -177.5(9) . . . . ?
C31' C22 C23' C29' -54.2(11) . . . . ?
C30' C22 C23' C29' 64.0(11) . . . . ?
C29' C24' C25' C26' -58(2) . . . . ?
C29' C24' C25' C31' 61(2) . . . . ?
C24' C25' C26' C27' 54.8(18) . . . . ?
C31' C25' C26' C27' -55(2) . . . . ?
C25' C26' C27' C28' -55.2(19) . . . . ?
C25' C26' C27' C30' 61.9(16) . . . . ?
C26' C27' C28' C29' 52.6(19) . . . . ?
C30' C27' C28' C29' -62.9(17) . . . . ?
C27' C28' C29' C24' -50.6(19) . . . . ?
C27' C28' C29' C23' 66.5(15) . . . . ?
C25' C24' C29' C28' 55(2) . . . . ?
C25' C24' C29' C23' -57(2) . . . . ?
C22 C23' C29' C28' -66.0(13) . . . . ?
C22 C23' C29' C24' 50.1(17) . . . . ?
C21 C22 C30' C27' -169.4(9) . . . . ?
C31' C22 C30' C27' 59.0(13) . . . . ?
C23' C22 C30' C27' -56.9(12) . . . . ?
C28' C27' C30' C22 55.8(16) . . . . ?
C26' C27' C30' C22 -64.7(15) . . . . ?
C26' C25' C31' C22 47(2) . . . . ?
C24' C25' C31' C22 -66.5(17) . . . . ?
C21 C22 C31' C25' -178.0(10) . . . . ?
C30' C22 C31' C25' -48.6(13) . . . . ?
C23' C22 C31' C25' 67.1(13) . . . . ?
